data_7154712
loop_
_publ_author_name
'Rao, V. Kameswara'
'Kaswan, Pinku'
'Parang, Keykavous'
'Kumar, Anil'

_publ_section_title
;
 Indium triflate catalyzed microwave-assisted alkenylation of
 methoxyphenols: synthesis of indenes and chromenes.
;
_journal_issue 45
_journal_name_full 'Organic &amp; biomolecular chemistry'
_journal_page_first 11072
_journal_page_last 11077
_journal_paper_doi 10.1039/c5ob01734c
_journal_volume 13
_journal_year 2015
_chemical_formula_sum 'C26 H25 O'
_chemical_formula_weight 353.46
_chemical_name_systematic
; 
 ? 
;
_space_group_IT_number 2
_symmetry_space_group_name_Hall '-P 1'
_symmetry_space_group_name_H-M 'P -1'
_atom_sites_solution_hydrogens geom
_atom_sites_solution_primary direct
_atom_sites_solution_secondary difmap
_audit_creation_method SHELXL-97
_audit_update_record
;
2015-08-13 deposited with the CCDC.
2015-09-10 downloaded from the CCDC.
;
_cell_angle_alpha 64.589(7)
_cell_angle_beta 84.416(8)
_cell_angle_gamma 82.273(9)
_cell_formula_units_Z 2
_cell_length_a 6.8637(10)
_cell_length_b 11.7729(16)
_cell_length_c 13.2710(19)
_cell_measurement_temperature 296(2)
_cell_volume 958.9(2)
_computing_structure_refinement 'SHELXL-97 (Sheldrick, 2008)'
_computing_structure_solution 'SHELXS-97 (Sheldrick, 2008)'
_diffrn_ambient_temperature 296(2)
_diffrn_measured_fraction_theta_full 0.993
_diffrn_measured_fraction_theta_max 0.993
_diffrn_radiation_monochromator graphite
_diffrn_radiation_source 'fine-focus sealed tube'
_diffrn_radiation_type MoK\a
_diffrn_radiation_wavelength 0.71073
_diffrn_reflns_av_R_equivalents 0.0284
_diffrn_reflns_av_sigmaI/netI 0.0286
_diffrn_reflns_limit_h_max 8
_diffrn_reflns_limit_h_min -8
_diffrn_reflns_limit_k_max 13
_diffrn_reflns_limit_k_min -13
_diffrn_reflns_limit_l_max 15
_diffrn_reflns_limit_l_min -15
_diffrn_reflns_number 13185
_diffrn_reflns_theta_full 25.00
_diffrn_reflns_theta_max 25.00
_diffrn_reflns_theta_min 1.70
_exptl_absorpt_coefficient_mu 0.072
_exptl_crystal_density_diffrn 1.224
_exptl_crystal_density_method 'not measured'
_exptl_crystal_F_000 378
_refine_diff_density_max 0.197
_refine_diff_density_min -0.192
_refine_diff_density_rms 0.031
_refine_ls_extinction_method none
_refine_ls_goodness_of_fit_ref 1.041
_refine_ls_hydrogen_treatment mixed
_refine_ls_matrix_type full
_refine_ls_number_parameters 249
_refine_ls_number_reflns 3343
_refine_ls_number_restraints 0
_refine_ls_restrained_S_all 1.041
_refine_ls_R_factor_all 0.0612
_refine_ls_R_factor_gt 0.0440
_refine_ls_shift/su_max 1.418
_refine_ls_shift/su_mean 0.042
_refine_ls_structure_factor_coef Fsqd
_refine_ls_weighting_details 'calc w=1/[\s^2^(Fo^2^)+(0.1000P)^2^+0.0000P] where P=(Fo^2^+2Fc^2^)/3'
_refine_ls_weighting_scheme calc
_refine_ls_wR_factor_gt 0.1393
_refine_ls_wR_factor_ref 0.1513
_reflns_number_gt 2502
_reflns_number_total 3343
_reflns_threshold_expression >2sigma(I)
_cod_data_source_file c5ob01734c2.cif
_cod_data_source_block red
_cod_depositor_comments 'Adding full bibliography for 7154712--7154713.cif.'
_cod_database_code 7154712

loop_
_symmetry_equiv_pos_as_xyz
'x, y, z'
'-x, -y, -z'

loop_
_atom_site_label
_atom_site_type_symbol
_atom_site_fract_x
_atom_site_fract_y
_atom_site_fract_z
_atom_site_U_iso_or_equiv
_atom_site_adp_type
_atom_site_occupancy
_atom_site_symmetry_multiplicity
_atom_site_calc_flag
_atom_site_refinement_flags
O2 O -0.11300(16) 0.46251(11) 0.64086(10) 0.0563(4) Uani 1 1 d .
C7 C 1.0646(3) 0.1067(2) 1.1668(2) 0.0864(7) Uani 1 1 d .
H7A H 1.1497 0.1717 1.1494 0.130 Uiso 1 1 calc R
H7B H 1.1332 0.0399 1.1499 0.130 Uiso 1 1 calc R
H7C H 1.0256 0.0738 1.2447 0.130 Uiso 1 1 calc R
C1 C 0.8852(2) 0.16122(15) 1.09841(17) 0.0575(5) Uani 1 1 d .
C6 C 0.7166(3) 0.21227(16) 1.13714(16) 0.0575(5) Uani 1 1 d .
H6 H 0.7135 0.2104 1.2081 0.069 Uiso 1 1 calc R
C5 C 0.5540(2) 0.26557(15) 1.07356(14) 0.0498(4) Uani 1 1 d .
H5 H 0.4438 0.2990 1.1023 0.060 Uiso 1 1 calc R
C4 C 0.5510(2) 0.27048(14) 0.96714(13) 0.0448(4) Uani 1 1 d .
C8 C 0.3842(2) 0.33482(14) 0.89585(13) 0.0443(4) Uani 1 1 d .
C12 C 0.2928(2) 0.44946(15) 0.87962(13) 0.0473(4) Uani 1 1 d .
H12 H 0.3234 0.4950 0.9174 0.057 Uiso 1 1 calc R
C11 C 0.1370(2) 0.49711(14) 0.79488(13) 0.0435(4) Uani 1 1 d .
C13 C 0.1928(2) 0.61673(14) 0.69429(13) 0.0424(4) Uani 1 1 d .
C14 C 0.3895(2) 0.63010(16) 0.65816(14) 0.0529(5) Uani 1 1 d .
H14 H 0.4855 0.5658 0.6962 0.063 Uiso 1 1 calc R
C15 C 0.4456(3) 0.73575(17) 0.56774(16) 0.0585(5) Uani 1 1 d .
H15 H 0.5783 0.7410 0.5460 0.070 Uiso 1 1 calc R
C16 C 0.3083(3) 0.83476(16) 0.50826(14) 0.0536(5) Uani 1 1 d .
C19 C 0.3706(3) 0.94952(18) 0.40798(16) 0.0763(6) Uani 1 1 d .
H19A H 0.4998 0.9648 0.4178 0.114 Uiso 1 1 calc R
H19B H 0.2792 1.0217 0.4003 0.114 Uiso 1 1 calc R
H19C H 0.3724 0.9350 0.3420 0.114 Uiso 1 1 calc R
C18 C 0.0567(2) 0.71504(15) 0.63457(15) 0.0499(4) Uani 1 1 d .
H18 H -0.0762 0.7101 0.6558 0.060 Uiso 1 1 calc R
C17 C 0.1151(3) 0.82108(16) 0.54339(15) 0.0556(5) Uani 1 1 d .
H17 H 0.0193 0.8852 0.5047 0.067 Uiso 1 1 calc R
C10 C 0.1478(2) 0.38479(14) 0.76423(13) 0.0425(4) Uani 1 1 d .
C25 C 0.2934(2) 0.29131(14) 0.82361(13) 0.0436(4) Uani 1 1 d .
C2 C 0.8807(3) 0.16354(16) 0.99367(18) 0.0607(5) Uani 1 1 d .
H2 H 0.9897 0.1278 0.9660 0.073 Uiso 1 1 calc R
C3 C 0.7198(2) 0.21718(16) 0.92954(15) 0.0558(5) Uani 1 1 d .
H3 H 0.7231 0.2181 0.8590 0.067 Uiso 1 1 calc R
C24 C 0.3208(2) 0.17669(15) 0.81399(14) 0.0501(4) Uani 1 1 d .
C23 C 0.2091(3) 0.16206(16) 0.74102(16) 0.0562(5) Uani 1 1 d .
H23 H 0.2304 0.0876 0.7313 0.067 Uiso 1 1 calc R
C22 C 0.0655(3) 0.25496(16) 0.68156(15) 0.0540(5) Uani 1 1 d .
H22 H -0.0087 0.2419 0.6332 0.065 Uiso 1 1 calc R
C21 C 0.0311(2) 0.36750(15) 0.69344(13) 0.0450(4) Uani 1 1 d .
C26 C -0.2389(3) 0.44087(19) 0.57313(16) 0.0654(5) Uani 1 1 d .
H26A H -0.1611 0.4210 0.5175 0.098 Uiso 1 1 calc R
H26B H -0.3275 0.5155 0.5372 0.098 Uiso 1 1 calc R
H26C H -0.3132 0.3715 0.6190 0.098 Uiso 1 1 calc R
C20 C -0.0650(2) 0.51642(17) 0.85070(15) 0.0554(5) Uani 1 1 d .
H20A H -0.0881 0.4406 0.9161 0.083 Uiso 1 1 calc R
H20B H -0.1665 0.5354 0.7992 0.083 Uiso 1 1 calc R
H20C H -0.0661 0.5852 0.8715 0.083 Uiso 1 1 calc R
O1 O 0.4542(2) 0.07869(11) 0.87668(13) 0.0710(4) Uani 1 1 d .
H1 H 0.4279 0.0124 0.8774 0.107 Uiso 1 1 calc R

loop_
_atom_site_aniso_label
_atom_site_aniso_U_11
_atom_site_aniso_U_22
_atom_site_aniso_U_33
_atom_site_aniso_U_23
_atom_site_aniso_U_13
_atom_site_aniso_U_12
O2 0.0571(7) 0.0609(8) 0.0619(8) -0.0352(7) -0.0180(6) 0.0017(6)
C7 0.0660(13) 0.0670(13) 0.121(2) -0.0288(14) -0.0387(13) -0.0018(10)
C1 0.0499(10) 0.0390(9) 0.0782(13) -0.0163(10) -0.0168(10) -0.0066(8)
C6 0.0653(11) 0.0518(10) 0.0586(11) -0.0230(9) -0.0183(9) -0.0062(9)
C5 0.0491(10) 0.0491(10) 0.0543(10) -0.0246(9) -0.0066(8) -0.0022(8)
C4 0.0454(9) 0.0382(9) 0.0463(10) -0.0127(8) -0.0029(8) -0.0064(7)
C8 0.0483(9) 0.0423(9) 0.0401(9) -0.0152(8) -0.0025(7) -0.0053(7)
C12 0.0554(10) 0.0446(9) 0.0457(9) -0.0219(8) -0.0085(8) -0.0035(8)
C11 0.0494(9) 0.0403(9) 0.0462(9) -0.0236(8) -0.0080(7) 0.0006(7)
C13 0.0465(9) 0.0411(9) 0.0462(9) -0.0246(8) -0.0096(7) 0.0010(7)
C14 0.0504(10) 0.0501(10) 0.0529(11) -0.0183(9) -0.0092(8) 0.0055(8)
C15 0.0517(10) 0.0612(12) 0.0584(11) -0.0219(10) -0.0024(9) -0.0035(9)
C16 0.0641(11) 0.0498(10) 0.0492(10) -0.0229(9) -0.0095(9) -0.0016(8)
C19 0.0903(15) 0.0662(13) 0.0591(13) -0.0144(11) -0.0048(11) -0.0051(11)
C18 0.0473(9) 0.0460(10) 0.0586(11) -0.0251(9) -0.0103(8) 0.0041(7)
C17 0.0662(12) 0.0436(10) 0.0561(11) -0.0220(9) -0.0204(9) 0.0134(8)
C10 0.0457(9) 0.0419(9) 0.0435(9) -0.0214(8) 0.0007(7) -0.0066(7)
C25 0.0461(9) 0.0409(9) 0.0430(9) -0.0173(8) 0.0026(7) -0.0063(7)
C2 0.0448(10) 0.0515(11) 0.0805(14) -0.0239(11) 0.0033(10) -0.0050(8)
C3 0.0512(10) 0.0579(11) 0.0541(11) -0.0201(9) 0.0035(9) -0.0081(9)
C24 0.0559(10) 0.0377(9) 0.0540(10) -0.0180(8) 0.0017(8) -0.0043(8)
C23 0.0688(11) 0.0422(10) 0.0654(12) -0.0308(9) 0.0030(10) -0.0073(9)
C22 0.0641(11) 0.0548(11) 0.0551(11) -0.0331(10) -0.0003(9) -0.0125(9)
C21 0.0467(9) 0.0466(10) 0.0449(9) -0.0225(8) -0.0010(8) -0.0053(8)
C26 0.0617(11) 0.0827(14) 0.0652(12) -0.0420(12) -0.0172(9) -0.0034(10)
C20 0.0553(10) 0.0601(11) 0.0584(11) -0.0334(10) -0.0006(9) -0.0026(8)
O1 0.0819(9) 0.0361(7) 0.0922(10) -0.0237(7) -0.0191(8) 0.0025(6)

loop_
_atom_type_symbol
_atom_type_description
_atom_type_scat_dispersion_real
_atom_type_scat_dispersion_imag
_atom_type_scat_source
C C 0.0033 0.0016 'International Tables Vol C Tables 4.2.6.8 and 6.1.1.4'
H H 0.0000 0.0000 'International Tables Vol C Tables 4.2.6.8 and 6.1.1.4'
O O 0.0106 0.0060 'International Tables Vol C Tables 4.2.6.8 and 6.1.1.4'

loop_
_geom_angle_atom_site_label_1
_geom_angle_atom_site_label_2
_geom_angle_atom_site_label_3
_geom_angle
C21 O2 C26 117.13(13)
C1 C7 H7A 109.5
C1 C7 H7B 109.5
H7A C7 H7B 109.5
C1 C7 H7C 109.5
H7A C7 H7C 109.5
H7B C7 H7C 109.5
C2 C1 C6 116.88(17)
C2 C1 C7 121.50(18)
C6 C1 C7 121.62(19)
C5 C6 C1 121.83(18)
C5 C6 H6 119.1
C1 C6 H6 119.1
C6 C5 C4 121.31(16)
C6 C5 H5 119.3
C4 C5 H5 119.3
C5 C4 C3 116.50(16)
C5 C4 C8 121.68(14)
C3 C4 C8 121.72(15)
C12 C8 C4 125.24(14)
C12 C8 C25 107.53(14)
C4 C8 C25 127.12(14)
C8 C12 C11 113.84(14)
C8 C12 H12 123.1
C11 C12 H12 123.1
C12 C11 C13 110.47(12)
C12 C11 C10 100.16(12)
C13 C11 C10 111.44(12)
C12 C11 C20 109.76(13)
C13 C11 C20 113.06(13)
C10 C11 C20 111.21(12)
C18 C13 C14 116.57(15)
C18 C13 C11 123.37(14)
C14 C13 C11 120.07(14)
C15 C14 C13 121.85(16)
C15 C14 H14 119.1
C13 C14 H14 119.1
C14 C15 C16 121.41(16)
C14 C15 H15 119.3
C16 C15 H15 119.3
C17 C16 C15 116.66(16)
C17 C16 C19 122.19(17)
C15 C16 C19 121.13(17)
C16 C19 H19A 109.5
C16 C19 H19B 109.5
H19A C19 H19B 109.5
C16 C19 H19C 109.5
H19A C19 H19C 109.5
H19B C19 H19C 109.5
C13 C18 C17 121.06(16)
C13 C18 H18 119.5
C17 C18 H18 119.5
C16 C17 C18 122.45(16)
C16 C17 H17 118.8
C18 C17 H17 118.8
C21 C10 C25 121.30(14)
C21 C10 C11 128.61(15)
C25 C10 C11 110.02(13)
C10 C25 C24 119.87(15)
C10 C25 C8 108.42(13)
C24 C25 C8 131.52(16)
C3 C2 C1 121.61(17)
C3 C2 H2 119.2
C1 C2 H2 119.2
C2 C3 C4 121.83(17)
C2 C3 H3 119.1
C4 C3 H3 119.1
C23 C24 O1 119.89(14)
C23 C24 C25 118.36(16)
O1 C24 C25 121.74(16)
C24 C23 C22 121.76(15)
C24 C23 H23 119.1
C22 C23 H23 119.1
C23 C22 C21 120.59(16)
C23 C22 H22 119.7
C21 C22 H22 119.7
O2 C21 C10 117.62(14)
O2 C21 C22 124.35(15)
C10 C21 C22 118.02(16)
O2 C26 H26A 109.5
O2 C26 H26B 109.5
H26A C26 H26B 109.5
O2 C26 H26C 109.5
H26A C26 H26C 109.5
H26B C26 H26C 109.5
C11 C20 H20A 109.5
C11 C20 H20B 109.5
H20A C20 H20B 109.5
C11 C20 H20C 109.5
H20A C20 H20C 109.5
H20B C20 H20C 109.5
C24 O1 H1 109.5

loop_
_geom_bond_atom_site_label_1
_geom_bond_atom_site_label_2
_geom_bond_distance
O2 C21 1.3721(19)
O2 C26 1.4238(19)
C7 C1 1.502(3)
C7 H7A 0.9600
C7 H7B 0.9600
C7 H7C 0.9600
C1 C2 1.382(3)
C1 C6 1.388(3)
C6 C5 1.376(2)
C6 H6 0.9300
C5 C4 1.391(2)
C5 H5 0.9300
C4 C3 1.395(2)
C4 C8 1.464(2)
C8 C12 1.346(2)
C8 C25 1.481(2)
C12 C11 1.502(2)
C12 H12 0.9300
C11 C13 1.531(2)
C11 C10 1.533(2)
C11 C20 1.544(2)
C13 C18 1.381(2)
C13 C14 1.394(2)
C14 C15 1.376(2)
C14 H14 0.9300
C15 C16 1.389(2)
C15 H15 0.9300
C16 C17 1.370(2)
C16 C19 1.510(2)
C19 H19A 0.9600
C19 H19B 0.9600
C19 H19C 0.9600
C18 C17 1.388(2)
C18 H18 0.9300
C17 H17 0.9300
C10 C21 1.386(2)
C10 C25 1.394(2)
C25 C24 1.396(2)
C2 C3 1.370(3)
C2 H2 0.9300
C3 H3 0.9300
C24 C23 1.371(2)
C24 O1 1.379(2)
C23 C22 1.382(2)
C23 H23 0.9300
C22 C21 1.387(2)
C22 H22 0.9300
C26 H26A 0.9600
C26 H26B 0.9600
C26 H26C 0.9600
C20 H20A 0.9600
C20 H20B 0.9600
C20 H20C 0.9600
O1 H1 0.8201

loop_
_geom_torsion_atom_site_label_1
_geom_torsion_atom_site_label_2
_geom_torsion_atom_site_label_3
_geom_torsion_atom_site_label_4
_geom_torsion
C2 C1 C6 C5 -1.5(3)
C7 C1 C6 C5 178.07(15)
C1 C6 C5 C4 0.1(3)
C6 C5 C4 C3 0.9(2)
C6 C5 C4 C8 -175.64(14)
C5 C4 C8 C12 45.1(2)
C3 C4 C8 C12 -131.17(18)
C5 C4 C8 C25 -139.03(16)
C3 C4 C8 C25 44.7(2)
C4 C8 C12 C11 175.20(13)
C25 C8 C12 C11 -1.31(18)
C8 C12 C11 C13 -116.14(15)
C8 C12 C11 C10 1.46(16)
C8 C12 C11 C20 118.53(16)
C12 C11 C13 C18 -145.66(14)
C10 C11 C13 C18 103.92(16)
C20 C11 C13 C18 -22.2(2)
C12 C11 C13 C14 34.82(18)
C10 C11 C13 C14 -75.61(17)
C20 C11 C13 C14 158.27(14)
C18 C13 C14 C15 0.0(2)
C11 C13 C14 C15 179.60(14)
C13 C14 C15 C16 0.3(3)
C14 C15 C16 C17 -0.7(3)
C14 C15 C16 C19 -179.02(16)
C14 C13 C18 C17 0.0(2)
C11 C13 C18 C17 -179.50(13)
C15 C16 C17 C18 0.8(2)
C19 C16 C17 C18 179.10(16)
C13 C18 C17 C16 -0.5(3)
C12 C11 C10 C21 176.01(15)
C13 C11 C10 C21 -67.11(19)
C20 C11 C10 C21 60.0(2)
C12 C11 C10 C25 -1.06(15)
C13 C11 C10 C25 115.82(14)
C20 C11 C10 C25 -117.04(15)
C21 C10 C25 C24 -1.3(2)
C11 C10 C25 C24 176.00(13)
C21 C10 C25 C8 -176.92(13)
C11 C10 C25 C8 0.40(17)
C12 C8 C25 C10 0.54(18)
C4 C8 C25 C10 -175.88(13)
C12 C8 C25 C24 -174.37(16)
C4 C8 C25 C24 9.2(3)
C6 C1 C2 C3 1.9(2)
C7 C1 C2 C3 -177.67(15)
C1 C2 C3 C4 -1.0(3)
C5 C4 C3 C2 -0.5(2)
C8 C4 C3 C2 176.04(14)
C10 C25 C24 C23 3.4(2)
C8 C25 C24 C23 177.82(15)
C10 C25 C24 O1 -175.72(13)
C8 C25 C24 O1 -1.3(3)
O1 C24 C23 C22 176.08(15)
C25 C24 C23 C22 -3.1(3)
C24 C23 C22 C21 0.6(3)
C26 O2 C21 C10 -176.68(14)
C26 O2 C21 C22 2.4(2)
C25 C10 C21 O2 177.96(13)
C11 C10 C21 O2 1.2(2)
C25 C10 C21 C22 -1.2(2)
C11 C10 C21 C22 -177.96(14)
C23 C22 C21 O2 -177.50(14)
C23 C22 C21 C10 1.6(2)
